data_2229375
loop_
_publ_author_name
'Tebbaa, Mohamed'
'Benharref, Ahmed'
'Berraho, Moha'
'Daran, Jean-Claude'
'Akssira, Mohamed'
'Elhakmaoui, Ahmed'

_publ_section_title
;
 1-[(2<i>R</i>,4a<i>R</i>,8<i>R</i>,8a<i>R</i>)-8-Hydroxy-4a,8-dimethylperhydronaphthalen-2-yl]ethan-1-one
;
_journal_coeditor_code FJ2393
_journal_issue 3
_journal_name_full 'Acta Crystallographica Section E'
_journal_page_first o601
_journal_paper_doi 10.1107/S1600536811004454
_journal_volume 67
_journal_year 2011
_chemical_formula_iupac 'C14 H24 O2'
_chemical_formula_moiety 'C14 H24 O2'
_chemical_formula_sum 'C14 H24 O2'
_chemical_formula_weight 224.33
_chemical_name_systematic
;
1-[(2<i>R</i>,4a<i>R</i>,8<i>R</i>,8a<i>R</i>)-8-Hydroxy-4a,8-
dimethylperhydronaphthalen-2-yl]ethan-1-one
;
_space_group_IT_number 4
_symmetry_cell_setting monoclinic
_symmetry_space_group_name_Hall 'P 2yb'
_symmetry_space_group_name_H-M 'P 1 21 1'
_atom_sites_solution_hydrogens geom
_atom_sites_solution_primary direct
_atom_sites_solution_secondary difmap
_audit_creation_method SHELXL-97
_cell_angle_alpha 90.00
_cell_angle_beta 97.286(10)
_cell_angle_gamma 90.00
_cell_formula_units_Z 2
_cell_length_a 6.4919(7)
_cell_length_b 9.4057(9)
_cell_length_c 10.3638(11)
_cell_measurement_reflns_used 6571
_cell_measurement_temperature 180(2)
_cell_measurement_theta_max 26.4
_cell_measurement_theta_min 2.9
_cell_volume 627.71(11)
_computing_cell_refinement 'CrysAlis PRO (Agilent, 2010)'
_computing_data_collection 'CrysAlis PRO (Agilent, 2010)'
_computing_data_reduction 'CrysAlis PRO (Agilent, 2010)'
_computing_molecular_graphics 'ORTEP-3 for Windows (Farrugia, 1997) and PLATON (Spek, 2009)'
_computing_publication_material 'WinGX (Farrugia, 1999)'
_computing_structure_refinement 'SHELXL97 (Sheldrick, 2008)'
_computing_structure_solution 'SHELXL97 (Sheldrick, 2008)'
_diffrn_ambient_temperature 180(2)
_diffrn_detector_area_resol_mean 16.1978
_diffrn_measured_fraction_theta_full 0.999
_diffrn_measured_fraction_theta_max 0.999
_diffrn_measurement_device_type 'Agilent Eos Gemini Ultra'
_diffrn_measurement_method '\f and \w'
_diffrn_radiation_monochromator graphite
_diffrn_radiation_source 'fine-focus sealed tube'
_diffrn_radiation_type MoK\a
_diffrn_radiation_wavelength 0.71073
_diffrn_reflns_av_R_equivalents 0.0467
_diffrn_reflns_av_sigmaI/netI 0.0275
_diffrn_reflns_limit_h_max 8
_diffrn_reflns_limit_h_min -8
_diffrn_reflns_limit_k_max 11
_diffrn_reflns_limit_k_min -11
_diffrn_reflns_limit_l_max 12
_diffrn_reflns_limit_l_min -12
_diffrn_reflns_number 6571
_diffrn_reflns_theta_full 26.37
_diffrn_reflns_theta_max 26.37
_diffrn_reflns_theta_min 2.94
_exptl_absorpt_coefficient_mu 0.077
_exptl_absorpt_correction_type none
_exptl_crystal_colour colourless
_exptl_crystal_density_diffrn 1.187
_exptl_crystal_density_method 'not measured'
_exptl_crystal_description prism
_exptl_crystal_F_000 248
_exptl_crystal_size_max 0.6
_exptl_crystal_size_mid 0.25
_exptl_crystal_size_min 0.15
_refine_diff_density_max 0.282
_refine_diff_density_min -0.242
_refine_ls_extinction_method none
_refine_ls_goodness_of_fit_ref 1.092
_refine_ls_hydrogen_treatment mixed
_refine_ls_matrix_type full
_refine_ls_number_parameters 152
_refine_ls_number_reflns 1362
_refine_ls_number_restraints 1
_refine_ls_restrained_S_all 1.092
_refine_ls_R_factor_all 0.0474
_refine_ls_R_factor_gt 0.0430
_refine_ls_shift/su_max 0.000
_refine_ls_shift/su_mean 0.000
_refine_ls_structure_factor_coef Fsqd
_refine_ls_weighting_details 'calc w=1/[\s^2^(Fo^2^)+(0.0935P)^2^+0.0033P] where P=(Fo^2^+2Fc^2^)/3'
_refine_ls_weighting_scheme calc
_refine_ls_wR_factor_gt 0.1162
_refine_ls_wR_factor_ref 0.1188
_reflns_number_gt 1262
_reflns_number_total 1362
_reflns_threshold_expression I>2\s(I)
_cod_data_source_file fj2393.cif
_cod_data_source_block I
_cod_original_sg_symbol_H-M 'P 21'
_cod_database_code 2229375
_cod_database_fobs_code 2229375

loop_
_symmetry_equiv_pos_as_xyz
'x, y, z'
'-x, y+1/2, -z'

loop_
_atom_site_type_symbol
_atom_site_label
_atom_site_fract_x
_atom_site_fract_y
_atom_site_fract_z
_atom_site_U_iso_or_equiv
_atom_site_adp_type
_atom_site_calc_flag
_atom_site_refinement_flags
_atom_site_occupancy
_atom_site_disorder_assembly
_atom_site_disorder_group
H H2 0.822(5) 0.709(4) 0.829(3) 0.039(8) Uiso d . 1 . .
C C1 0.8653(3) 0.9919(2) 0.80775(19) 0.0185(4) Uani d . 1 . .
H H1 0.9924 0.9851 0.8695 0.022 Uiso calc R 1 . .
C C2 0.8777(3) 0.8642(2) 0.7154(2) 0.0214(4) Uani d . 1 . .
C C3 1.0704(3) 0.8816(2) 0.6454(2) 0.0261(5) Uani d . 1 . .
H H3A 1.1934 0.8693 0.7081 0.031 Uiso calc R 1 . .
H H3B 1.0705 0.8072 0.5806 0.031 Uiso calc R 1 . .
C C4 1.0826(3) 1.0251(3) 0.5791(2) 0.0296(5) Uani d . 1 . .
H H4A 0.9684 1.0339 0.5095 0.036 Uiso calc R 1 . .
H H4B 1.2114 1.0311 0.5411 0.036 Uiso calc R 1 . .
C C5 1.0729(3) 1.1462(2) 0.6757(2) 0.0269(5) Uani d . 1 . .
H H5A 1.0766 1.2360 0.6300 0.032 Uiso calc R 1 . .
H H5B 1.1947 1.1420 0.7403 0.032 Uiso calc R 1 . .
C C6 0.8776(3) 1.1420(2) 0.7452(2) 0.0220(5) Uani d . 1 . .
C C7 0.9014(4) 1.2512(2) 0.8558(2) 0.0262(5) Uani d . 1 . .
H H7A 1.0348 1.2372 0.9079 0.031 Uiso calc R 1 . .
H H7B 0.9008 1.3459 0.8186 0.031 Uiso calc R 1 . .
C C8 0.7305(4) 1.2420(2) 0.9442(2) 0.0267(5) Uani d . 1 . .
H H8A 0.5973 1.2638 0.8945 0.032 Uiso calc R 1 . .
H H8B 0.7565 1.3112 1.0137 0.032 Uiso calc R 1 . .
C C9 0.7245(3) 1.0926(2) 1.0020(2) 0.0225(4) Uani d . 1 . .
H H9 0.8596 1.0737 1.0527 0.027 Uiso calc R 1 . .
C C10 0.6895(3) 0.9817(2) 0.89272(19) 0.0208(4) Uani d . 1 . .
H H10A 0.6867 0.8871 0.9298 0.025 Uiso calc R 1 . .
H H10B 0.5572 0.9987 0.8402 0.025 Uiso calc R 1 . .
C C11 0.6816(3) 0.8367(3) 0.6205(2) 0.0281(5) Uani d . 1 . .
H H11A 0.5633 0.8342 0.6674 0.042 Uiso calc R 1 . .
H H11B 0.6942 0.7472 0.5776 0.042 Uiso calc R 1 . .
H H11C 0.6643 0.9114 0.5570 0.042 Uiso calc R 1 . .
C C12 0.6859(4) 1.1824(3) 0.6488(2) 0.0291(5) Uani d . 1 . .
H H12A 0.6890 1.1314 0.5688 0.044 Uiso calc R 1 . .
H H12B 0.6873 1.2827 0.6321 0.044 Uiso calc R 1 . .
H H12C 0.5619 1.1581 0.6854 0.044 Uiso calc R 1 . .
C C13 0.5607(4) 1.0824(2) 1.0919(2) 0.0254(5) Uani d . 1 . .
C C14 0.6262(4) 1.0246(3) 1.2248(2) 0.0365(6) Uani d . 1 . .
H H14A 0.5094 1.0239 1.2732 0.055 Uiso calc R 1 . .
H H14B 0.7341 1.0832 1.2688 0.055 Uiso calc R 1 . .
H H14C 0.6770 0.9293 1.2181 0.055 Uiso calc R 1 . .
O O1 0.9229(2) 0.73764(16) 0.79125(15) 0.0258(4) Uani d . 1 . .
O O2 0.3823(3) 1.1216(2) 1.05879(17) 0.0368(4) Uani d . 1 . .

loop_
_atom_site_aniso_label
_atom_site_aniso_U_11
_atom_site_aniso_U_22
_atom_site_aniso_U_33
_atom_site_aniso_U_12
_atom_site_aniso_U_13
_atom_site_aniso_U_23
C1 0.0181(9) 0.0150(9) 0.0221(10) 0.0001(7) 0.0013(7) 0.0000(7)
C2 0.0234(11) 0.0173(9) 0.0236(10) 0.0027(8) 0.0035(8) 0.0001(8)
C3 0.0265(11) 0.0247(11) 0.0283(11) 0.0026(8) 0.0079(8) -0.0005(9)
C4 0.0300(11) 0.0311(12) 0.0299(11) -0.0018(9) 0.0119(9) 0.0033(9)
C5 0.0256(11) 0.0237(11) 0.0322(11) -0.0027(8) 0.0065(8) 0.0053(9)
C6 0.0200(10) 0.0188(10) 0.0269(10) -0.0005(7) 0.0017(7) 0.0025(8)
C7 0.0299(11) 0.0163(10) 0.0319(11) -0.0033(8) 0.0016(9) -0.0003(8)
C8 0.0308(11) 0.0180(10) 0.0309(11) 0.0017(9) 0.0024(9) -0.0025(8)
C9 0.0258(10) 0.0185(10) 0.0229(10) 0.0003(8) 0.0026(8) -0.0020(7)
C10 0.0236(10) 0.0149(9) 0.0241(10) 0.0001(8) 0.0040(7) -0.0014(7)
C11 0.0253(11) 0.0266(11) 0.0321(11) -0.0011(8) 0.0024(9) -0.0068(9)
C12 0.0298(12) 0.0263(11) 0.0304(11) 0.0037(9) 0.0003(9) 0.0055(9)
C13 0.0325(12) 0.0149(9) 0.0296(11) 0.0006(8) 0.0070(8) -0.0058(8)
C14 0.0463(14) 0.0321(13) 0.0324(12) -0.0030(11) 0.0097(10) 0.0025(10)
O1 0.0279(8) 0.0172(7) 0.0341(8) 0.0036(6) 0.0103(6) 0.0028(6)
O2 0.0336(9) 0.0360(10) 0.0429(9) 0.0095(7) 0.0132(7) 0.0005(8)

loop_
_atom_type_symbol
_atom_type_description
_atom_type_scat_dispersion_real
_atom_type_scat_dispersion_imag
_atom_type_scat_source
C C 0.0033 0.0016 'International Tables Vol C Tables 4.2.6.8 and 6.1.1.4'
H H 0.0000 0.0000 'International Tables Vol C Tables 4.2.6.8 and 6.1.1.4'
O O 0.0106 0.0060 'International Tables Vol C Tables 4.2.6.8 and 6.1.1.4'

loop_
_geom_angle_atom_site_label_1
_geom_angle_atom_site_label_2
_geom_angle_atom_site_label_3
_geom_angle_site_symmetry_1
_geom_angle_site_symmetry_3
_geom_angle
_geom_angle_publ_flag
C10 C1 C2 . . 114.14(16) ?
C10 C1 C6 . . 112.18(15) ?
C2 C1 C6 . . 115.90(15) ?
C10 C1 H1 . . 104.3 ?
C2 C1 H1 . . 104.3 ?
C6 C1 H1 . . 104.3 ?
O1 C2 C11 . . 107.93(18) ?
O1 C2 C3 . . 103.02(16) ?
C11 C2 C3 . . 112.14(17) ?
O1 C2 C1 . . 109.18(15) ?
C11 C2 C1 . . 115.19(16) ?
C3 C2 C1 . . 108.64(17) ?
C4 C3 C2 . . 113.69(17) ?
C4 C3 H3A . . 108.8 ?
C2 C3 H3A . . 108.8 ?
C4 C3 H3B . . 108.8 ?
C2 C3 H3B . . 108.8 ?
H3A C3 H3B . . 107.7 ?
C3 C4 C5 . . 110.96(17) ?
C3 C4 H4A . . 109.4 ?
C5 C4 H4A . . 109.4 ?
C3 C4 H4B . . 109.4 ?
C5 C4 H4B . . 109.4 ?
H4A C4 H4B . . 108.0 ?
C4 C5 C6 . . 113.21(17) ?
C4 C5 H5A . . 108.9 ?
C6 C5 H5A . . 108.9 ?
C4 C5 H5B . . 108.9 ?
C6 C5 H5B . . 108.9 ?
H5A C5 H5B . . 107.7 ?
C7 C6 C5 . . 108.80(16) ?
C7 C6 C12 . . 108.44(18) ?
C5 C6 C12 . . 109.67(17) ?
C7 C6 C1 . . 107.52(17) ?
C5 C6 C1 . . 107.90(16) ?
C12 C6 C1 . . 114.38(18) ?
C8 C7 C6 . . 113.48(17) ?
C8 C7 H7A . . 108.9 ?
C6 C7 H7A . . 108.9 ?
C8 C7 H7B . . 108.9 ?
C6 C7 H7B . . 108.9 ?
H7A C7 H7B . . 107.7 ?
C7 C8 C9 . . 110.07(17) ?
C7 C8 H8A . . 109.6 ?
C9 C8 H8A . . 109.6 ?
C7 C8 H8B . . 109.6 ?
C9 C8 H8B . . 109.6 ?
H8A C8 H8B . . 108.2 ?
C13 C9 C8 . . 110.87(17) ?
C13 C9 C10 . . 111.32(17) ?
C8 C9 C10 . . 110.12(16) ?
C13 C9 H9 . . 108.1 ?
C8 C9 H9 . . 108.1 ?
C10 C9 H9 . . 108.1 ?
C1 C10 C9 . . 109.28(15) ?
C1 C10 H10A . . 109.8 ?
C9 C10 H10A . . 109.8 ?
C1 C10 H10B . . 109.8 ?
C9 C10 H10B . . 109.8 ?
H10A C10 H10B . . 108.3 ?
C2 C11 H11A . . 109.5 ?
C2 C11 H11B . . 109.5 ?
H11A C11 H11B . . 109.5 ?
C2 C11 H11C . . 109.5 ?
H11A C11 H11C . . 109.5 ?
H11B C11 H11C . . 109.5 ?
C6 C12 H12A . . 109.5 ?
C6 C12 H12B . . 109.5 ?
H12A C12 H12B . . 109.5 ?
C6 C12 H12C . . 109.5 ?
H12A C12 H12C . . 109.5 ?
H12B C12 H12C . . 109.5 ?
O2 C13 C14 . . 121.2(2) ?
O2 C13 C9 . . 121.8(2) ?
C14 C13 C9 . . 117.03(19) ?
C13 C14 H14A . . 109.5 ?
C13 C14 H14B . . 109.5 ?
H14A C14 H14B . . 109.5 ?
C13 C14 H14C . . 109.5 ?
H14A C14 H14C . . 109.5 ?
H14B C14 H14C . . 109.5 ?
C2 O1 H2 . . 113(2) ?

loop_
_geom_bond_atom_site_label_1
_geom_bond_atom_site_label_2
_geom_bond_site_symmetry_2
_geom_bond_distance
_geom_bond_publ_flag
C1 C10 . 1.530(3) ?
C1 C2 . 1.545(3) ?
C1 C6 . 1.560(3) ?
C1 H1 . 0.9800 ?
C2 O1 . 1.436(3) ?
C2 C11 . 1.529(3) ?
C2 C3 . 1.532(3) ?
C3 C4 . 1.521(3) ?
C3 H3A . 0.9700 ?
C3 H3B . 0.9700 ?
C4 C5 . 1.524(3) ?
C4 H4A . 0.9700 ?
C4 H4B . 0.9700 ?
C5 C6 . 1.536(3) ?
C5 H5A . 0.9700 ?
C5 H5B . 0.9700 ?
C6 C7 . 1.533(3) ?
C6 C12 . 1.541(3) ?
C7 C8 . 1.528(3) ?
C7 H7A . 0.9700 ?
C7 H7B . 0.9700 ?
C8 C9 . 1.530(3) ?
C8 H8A . 0.9700 ?
C8 H8B . 0.9700 ?
C9 C13 . 1.503(3) ?
C9 C10 . 1.535(3) ?
C9 H9 . 0.9800 ?
C10 H10A . 0.9700 ?
C10 H10B . 0.9700 ?
C11 H11A . 0.9600 ?
C11 H11B . 0.9600 ?
C11 H11C . 0.9600 ?
C12 H12A . 0.9600 ?
C12 H12B . 0.9600 ?
C12 H12C . 0.9600 ?
C13 O2 . 1.222(3) ?
C13 C14 . 1.493(3) ?
C14 H14A . 0.9600 ?
C14 H14B . 0.9600 ?
C14 H14C . 0.9600 ?
O1 H2 . 0.85(3) ?

loop_
_geom_hbond_atom_site_label_D
_geom_hbond_atom_site_label_H
_geom_hbond_atom_site_label_A
_geom_hbond_site_symmetry_A
_geom_hbond_distance_DH
_geom_hbond_distance_HA
_geom_hbond_distance_DA
_geom_hbond_angle_DHA
_geom_hbond_publ_flag
O1 H2 O2 2_647 0.84(3) 2.05(3) 2.883(2) 169(3) yes

loop_
_cod_related_entry_id
_cod_related_entry_database
_cod_related_entry_code
1 ChemSpider 30656523
